data_7210083
loop_
_publ_author_name
'Wang, Jiamin'
'Li, Shaoguang'
'Yang, Peiju'
'Huang, Xiaojuan'
'Yang, Xiao-Juan'
'Wu, Biao'

_publ_section_title
;
 From anion complexes to anion coordination polymers (ACPs): assembly with
 a 1,5-naphthylene bridged bis-bisurea ligand
;
_journal_issue 22
_journal_name_full CrystEngComm
_journal_page_first 4540
_journal_paper_doi 10.1039/c3ce26982e
_journal_volume 15
_journal_year 2013
_chemical_formula_sum 'C70 H102 Cl2 N12 O8'
_chemical_formula_weight 1310.54
_chemical_name_systematic
;
?
;
_space_group_IT_number 15
_symmetry_cell_setting monoclinic
_symmetry_space_group_name_Hall '-C 2yc'
_symmetry_space_group_name_H-M 'C 1 2/c 1'
_atom_sites_solution_hydrogens geom
_atom_sites_solution_primary direct
_atom_sites_solution_secondary difmap
_audit_creation_method SHELXL-97
_cell_angle_alpha 90.00
_cell_angle_beta 99.546(2)
_cell_angle_gamma 90.00
_cell_formula_units_Z 4
_cell_length_a 41.951(7)
_cell_length_b 8.8842(15)
_cell_length_c 19.048(3)
_cell_measurement_temperature 296(2)
_cell_volume 7001(2)
_computing_cell_refinement 'Bruker SMART'
_computing_data_collection 'Bruker SMART APEX II'
_computing_data_reduction 'Bruker SAINT'
_computing_molecular_graphics SHELXTL
_computing_publication_material SHELXTL
_computing_structure_refinement 'SHELXL-97 (Sheldrick, 2008)'
_computing_structure_solution 'SHELXS-97 (Sheldrick, 2008)'
_diffrn_ambient_temperature 296(2)
_diffrn_measured_fraction_theta_full 0.994
_diffrn_measured_fraction_theta_max 0.994
_diffrn_radiation_monochromator graphite
_diffrn_radiation_source 'fine-focus sealed tube'
_diffrn_radiation_type MoK\a
_diffrn_radiation_wavelength 0.71073
_diffrn_reflns_av_R_equivalents 0.0624
_diffrn_reflns_av_sigmaI/netI 0.0548
_diffrn_reflns_limit_h_max 49
_diffrn_reflns_limit_h_min -49
_diffrn_reflns_limit_k_max 7
_diffrn_reflns_limit_k_min -10
_diffrn_reflns_limit_l_max 22
_diffrn_reflns_limit_l_min -22
_diffrn_reflns_number 21659
_diffrn_reflns_theta_full 25.00
_diffrn_reflns_theta_max 25.00
_diffrn_reflns_theta_min 1.97
_exptl_absorpt_coefficient_mu 0.155
_exptl_absorpt_correction_T_max 0.977
_exptl_absorpt_correction_T_min 0.966
_exptl_absorpt_correction_type multi-scan
_exptl_absorpt_process_details SADABS
_exptl_crystal_colour yellow
_exptl_crystal_density_diffrn 1.243
_exptl_crystal_density_method 'not measured'
_exptl_crystal_description block
_exptl_crystal_F_000 2816.0
_exptl_crystal_size_max 0.3
_exptl_crystal_size_mid 0.25
_exptl_crystal_size_min 0.2
_refine_diff_density_max 0.326
_refine_diff_density_min -0.377
_refine_diff_density_rms 0.067
_refine_ls_extinction_method none
_refine_ls_goodness_of_fit_ref 1.033
_refine_ls_hydrogen_treatment constr
_refine_ls_matrix_type full
_refine_ls_number_parameters 419
_refine_ls_number_reflns 6139
_refine_ls_number_restraints 0
_refine_ls_restrained_S_all 1.033
_refine_ls_R_factor_all 0.0616
_refine_ls_R_factor_gt 0.0540
_refine_ls_shift/su_max 0.000
_refine_ls_shift/su_mean 0.000
_refine_ls_structure_factor_coef Fsqd
_refine_ls_weighting_details 'calc w=1/[\s^2^(Fo^2^)+(0.1046P)^2^+3.0864P] where P=(Fo^2^+2Fc^2^)/3'
_refine_ls_weighting_scheme calc
_refine_ls_wR_factor_gt 0.1511
_refine_ls_wR_factor_ref 0.1600
_reflns_number_gt 5200
_reflns_number_total 6178
_reflns_threshold_expression >2sigma(I)
_cod_data_source_file c3ce26982e.txt
_cod_data_source_block 7
_cod_depositor_comments
;
The following automatic conversions were performed:

'_symmetry_cell_setting' value 'Monoclinic' changed to 'monoclinic'
according to /home/saulius/struct/CIF-dictionaries/cif_core.dic
dictionary named 'cif_core.dic' version 2.4.2 from
2011-04-26.

'_exptl_absorpt_correction_type' value 'Multi-scan'
changed to 'multi-scan' according to
/home/saulius/struct/CIF-dictionaries/cif_core.dic dictionary named
'cif_core.dic' version 2.4.2 from 2011-04-26.

Automatic conversion script
Id: cif_fix_values 1891 2012-01-12 08:04:46Z andrius 
;
_cod_original_sg_symbol_H-M 'C2/c '
_cod_database_code 7210083

loop_
_symmetry_equiv_pos_as_xyz
'x, y, z'
'-x, y, -z+1/2'
'x+1/2, y+1/2, z'
'-x+1/2, y+1/2, -z+1/2'
'-x, -y, -z'
'x, -y, z-1/2'
'-x+1/2, -y+1/2, -z'
'x+1/2, -y+1/2, z-1/2'

loop_
_atom_site_label
_atom_site_type_symbol
_atom_site_fract_x
_atom_site_fract_y
_atom_site_fract_z
_atom_site_U_iso_or_equiv
_atom_site_adp_type
_atom_site_occupancy
_atom_site_symmetry_multiplicity
_atom_site_calc_flag
_atom_site_refinement_flags
O1 O -0.03244(4) 0.8357(2) -0.20897(8) 0.0494(4) Uani 1 1 d .
O2 O -0.04388(4) 0.9603(2) -0.11922(9) 0.0603(5) Uani 1 1 d .
O3 O 0.05569(3) 0.58107(17) 0.14914(7) 0.0382(4) Uani 1 1 d .
O4 O 0.20280(3) 0.22410(18) 0.20815(7) 0.0394(4) Uani 1 1 d .
N1 N -0.02901(4) 0.8609(2) -0.14487(10) 0.0390(4) Uani 1 1 d .
N2 N 0.06048(4) 0.50675(18) 0.03580(8) 0.0303(4) Uani 1 1 d .
H2 H 0.0714 0.4478 0.0129 0.036 Uiso 1 1 calc R
N3 N 0.09084(4) 0.39240(18) 0.13119(8) 0.0295(4) Uani 1 1 d .
H3 H 0.0951 0.3272 0.1007 0.035 Uiso 1 1 calc R
N4 N 0.15780(3) 0.35321(18) 0.15478(8) 0.0274(4) Uani 1 1 d .
H4 H 0.1488 0.3940 0.1155 0.033 Uiso 1 1 calc R
N5 N 0.19508(3) 0.27350(19) 0.08826(8) 0.0296(4) Uani 1 1 d .
H5 H 0.1811 0.3061 0.0534 0.035 Uiso 1 1 calc R
N6 N 0.14186(4) 0.87261(16) 0.26087(8) 0.0268(4) Uani 1 1 d .
Cl1 Cl 0.126399(11) 0.62354(7) 0.48984(2) 0.03997(18) Uani 1 1 d .
C1 C -0.00614(4) 0.7694(2) -0.09664(10) 0.0320(4) Uani 1 1 d .
C2 C -0.00332(4) 0.7901(2) -0.02400(11) 0.0349(5) Uani 1 1 d .
H2A H -0.0160 0.8613 -0.0059 0.042 Uiso 1 1 calc R
C3 C 0.01857(4) 0.7039(2) 0.02178(10) 0.0331(4) Uani 1 1 d .
H3A H 0.0206 0.7176 0.0707 0.040 Uiso 1 1 calc R
C4 C 0.03747(4) 0.5970(2) -0.00563(10) 0.0274(4) Uani 1 1 d .
C5 C 0.03391(4) 0.5777(2) -0.07966(10) 0.0332(4) Uani 1 1 d .
H5A H 0.0463 0.5058 -0.0982 0.040 Uiso 1 1 calc R
C6 C 0.01233(5) 0.6637(3) -0.12510(10) 0.0353(5) Uani 1 1 d .
H6 H 0.0102 0.6511 -0.1741 0.042 Uiso 1 1 calc R
C7 C 0.06790(4) 0.5006(2) 0.10901(9) 0.0273(4) Uani 1 1 d .
C8 C 0.10775(4) 0.3834(2) 0.20192(9) 0.0254(4) Uani 1 1 d .
C9 C 0.09148(5) 0.3919(2) 0.25985(10) 0.0309(4) Uani 1 1 d .
H9 H 0.0690 0.3976 0.2522 0.037 Uiso 1 1 calc R
C10 C 0.10842(5) 0.3919(2) 0.32884(10) 0.0339(5) Uani 1 1 d .
H10 H 0.0974 0.3974 0.3673 0.041 Uiso 1 1 calc R
C11 C 0.14192(5) 0.3836(2) 0.34038(10) 0.0311(4) Uani 1 1 d .
H11 H 0.1534 0.3878 0.3865 0.037 Uiso 1 1 calc R
C12 C 0.15830(5) 0.3692(2) 0.28359(10) 0.0278(4) Uani 1 1 d .
H12 H 0.1807 0.3608 0.2920 0.033 Uiso 1 1 calc R
C13 C 0.14169(4) 0.36721(19) 0.21387(9) 0.0233(4) Uani 1 1 d .
C14 C 0.18671(4) 0.2795(2) 0.15481(9) 0.0265(4) Uani 1 1 d .
C15 C 0.22456(4) 0.2187(2) 0.07171(9) 0.0247(4) Uani 1 1 d .
C16 C 0.24236(4) 0.1097(2) 0.11189(10) 0.0286(4) Uani 1 1 d .
H16 H 0.2354 0.0718 0.1523 0.034 Uiso 1 1 calc R
C17 C 0.27104(4) 0.0554(2) 0.09218(10) 0.0288(4) Uani 1 1 d .
H17 H 0.2827 -0.0187 0.1198 0.035 Uiso 1 1 calc R
C18 C 0.23525(4) 0.2787(2) 0.00940(9) 0.0226(4) Uani 1 1 d .
C19 C 0.21783(4) 0.3912(2) -0.03340(9) 0.0260(4) Uani 1 1 d .
H19 H 0.1987 0.4290 -0.0215 0.031 Uiso 1 1 calc R
C20 C 0.15535(4) 0.9868(2) 0.31699(10) 0.0284(4) Uani 1 1 d .
H20A H 0.1387 1.0604 0.3208 0.034 Uiso 1 1 calc R
H20B H 0.1731 1.0393 0.3009 0.034 Uiso 1 1 calc R
C21 C 0.16745(5) 0.9230(2) 0.39091(10) 0.0353(5) Uani 1 1 d .
H21A H 0.1840 0.8482 0.3881 0.042 Uiso 1 1 calc R
H21B H 0.1498 0.8741 0.4089 0.042 Uiso 1 1 calc R
C22 C 0.18128(5) 1.0485(3) 0.44187(11) 0.0384(5) Uani 1 1 d .
H22A H 0.1653 1.1276 0.4403 0.046 Uiso 1 1 calc R
H22B H 0.1852 1.0087 0.4899 0.046 Uiso 1 1 calc R
C23 C 0.21229(5) 1.1162(3) 0.42561(13) 0.0480(6) Uani 1 1 d .
H23A H 0.2282 1.0385 0.4263 0.072 Uiso 1 1 calc R
H23B H 0.2200 1.1907 0.4608 0.072 Uiso 1 1 calc R
H23C H 0.2083 1.1623 0.3794 0.072 Uiso 1 1 calc R
C24 C 0.16737(4) 0.7566(2) 0.25065(11) 0.0322(4) Uani 1 1 d .
H24A H 0.1586 0.6926 0.2108 0.039 Uiso 1 1 calc R
H24B H 0.1713 0.6935 0.2928 0.039 Uiso 1 1 calc R
C25 C 0.19974(5) 0.8185(2) 0.23716(12) 0.0390(5) Uani 1 1 d .
H25A H 0.2129 0.8458 0.2821 0.047 Uiso 1 1 calc R
H25B H 0.1961 0.9084 0.2080 0.047 Uiso 1 1 calc R
C26 C 0.21751(5) 0.7008(3) 0.19937(12) 0.0435(5) Uani 1 1 d .
H26A H 0.2403 0.7267 0.2058 0.052 Uiso 1 1 calc R
H26B H 0.2157 0.6035 0.2214 0.052 Uiso 1 1 calc R
C27 C 0.20459(6) 0.6886(3) 0.12055(13) 0.0519(6) Uani 1 1 d .
H27A H 0.1823 0.6592 0.1138 0.078 Uiso 1 1 calc R
H27B H 0.2168 0.6145 0.0996 0.078 Uiso 1 1 calc R
H27C H 0.2065 0.7843 0.0982 0.078 Uiso 1 1 calc R
C28 C 0.13119(4) 0.9621(2) 0.19266(9) 0.0286(4) Uani 1 1 d .
H28A H 0.1160 1.0383 0.2024 0.034 Uiso 1 1 calc R
H28B H 0.1499 1.0141 0.1809 0.034 Uiso 1 1 calc R
C29 C 0.11568(5) 0.8736(2) 0.12750(10) 0.0333(4) Uani 1 1 d .
H29A H 0.0944 0.8394 0.1337 0.040 Uiso 1 1 calc R
H29B H 0.1287 0.7860 0.1212 0.040 Uiso 1 1 calc R
C30 C 0.11309(6) 0.9756(3) 0.06240(11) 0.0484(6) Uani 1 1 d .
H30A H 0.1004 1.0638 0.0698 0.058 Uiso 1 1 calc R
H30B H 0.1345 1.0093 0.0569 0.058 Uiso 1 1 calc R
C31 C 0.09743(7) 0.8961(4) -0.00547(13) 0.0727(9) Uani 1 1 d .
H31A H 0.1096 0.8072 -0.0123 0.109 Uiso 1 1 calc R
H31B H 0.0972 0.9624 -0.0454 0.109 Uiso 1 1 calc R
H31C H 0.0757 0.8684 -0.0015 0.109 Uiso 1 1 calc R
C32 C 0.11348(4) 0.7861(2) 0.28175(10) 0.0293(4) Uani 1 1 d .
H32A H 0.1057 0.7153 0.2440 0.035 Uiso 1 1 calc R
H32B H 0.1213 0.7281 0.3243 0.035 Uiso 1 1 calc R
C33 C 0.08518(5) 0.8810(2) 0.29580(11) 0.0338(5) Uani 1 1 d .
H33A H 0.0925 0.9537 0.3330 0.041 Uiso 1 1 calc R
H33B H 0.0762 0.9357 0.2530 0.041 Uiso 1 1 calc R
C34 C 0.05936(5) 0.7815(3) 0.31847(13) 0.0448(5) Uani 1 1 d .
H34A H 0.0690 0.7207 0.3587 0.054 Uiso 1 1 calc R
H34B H 0.0511 0.7138 0.2797 0.054 Uiso 1 1 calc R
C35 C 0.03140(6) 0.8709(3) 0.33895(14) 0.0584(7) Uani 1 1 d .
H35A H 0.0389 0.9278 0.3813 0.088 Uiso 1 1 calc R
H35B H 0.0147 0.8030 0.3475 0.088 Uiso 1 1 calc R
H35C H 0.0230 0.9382 0.3009 0.088 Uiso 1 1 calc R

loop_
_atom_site_aniso_label
_atom_site_aniso_U_11
_atom_site_aniso_U_22
_atom_site_aniso_U_33
_atom_site_aniso_U_23
_atom_site_aniso_U_13
_atom_site_aniso_U_12
O1 0.0484(9) 0.0609(11) 0.0327(9) 0.0095(8) -0.0114(7) 0.0042(8)
O2 0.0592(10) 0.0665(12) 0.0516(10) 0.0080(9) -0.0012(8) 0.0313(9)
O3 0.0402(7) 0.0501(9) 0.0222(7) -0.0037(6) -0.0011(6) 0.0136(7)
O4 0.0363(7) 0.0617(10) 0.0176(7) 0.0081(6) -0.0028(6) 0.0155(7)
N1 0.0332(8) 0.0434(10) 0.0368(11) 0.0092(8) -0.0052(8) 0.0027(8)
N2 0.0303(8) 0.0394(9) 0.0197(8) -0.0031(7) -0.0002(6) 0.0078(7)
N3 0.0304(8) 0.0385(9) 0.0168(8) -0.0056(7) -0.0042(6) 0.0042(7)
N4 0.0293(8) 0.0370(9) 0.0139(7) 0.0046(6) -0.0022(6) 0.0049(6)
N5 0.0268(7) 0.0440(10) 0.0158(7) 0.0071(7) -0.0026(6) 0.0078(7)
N6 0.0300(8) 0.0241(8) 0.0247(8) 0.0027(6) 0.0002(6) -0.0012(6)
Cl1 0.0374(3) 0.0655(4) 0.0157(3) -0.0064(2) 0.0004(2) -0.0181(2)
C1 0.0277(9) 0.0369(11) 0.0289(10) 0.0064(8) -0.0027(8) -0.0016(8)
C2 0.0313(9) 0.0404(11) 0.0321(11) 0.0000(9) 0.0029(8) 0.0044(8)
C3 0.0317(9) 0.0431(12) 0.0233(10) -0.0026(8) 0.0012(8) 0.0036(8)
C4 0.0243(8) 0.0339(10) 0.0218(9) 0.0009(8) -0.0031(7) -0.0030(7)
C5 0.0344(10) 0.0419(11) 0.0215(10) -0.0032(8) -0.0005(8) 0.0046(8)
C6 0.0362(10) 0.0469(12) 0.0203(9) 0.0009(9) -0.0031(8) 0.0029(9)
C7 0.0243(8) 0.0348(10) 0.0212(9) -0.0024(8) -0.0014(7) -0.0023(7)
C8 0.0306(9) 0.0259(9) 0.0173(9) -0.0013(7) -0.0030(7) -0.0003(7)
C9 0.0339(9) 0.0344(10) 0.0240(10) 0.0006(8) 0.0038(8) 0.0010(8)
C10 0.0492(11) 0.0342(11) 0.0191(9) 0.0024(8) 0.0080(8) 0.0051(9)
C11 0.0476(11) 0.0266(10) 0.0157(9) 0.0003(7) -0.0045(8) 0.0025(8)
C12 0.0349(9) 0.0261(9) 0.0195(9) 0.0005(7) -0.0041(8) 0.0001(7)
C13 0.0306(9) 0.0212(9) 0.0164(9) 0.0010(7) -0.0013(7) -0.0018(7)
C14 0.0243(8) 0.0330(10) 0.0197(9) 0.0013(8) -0.0036(7) -0.0009(7)
C15 0.0250(8) 0.0299(10) 0.0168(8) -0.0018(7) -0.0036(7) -0.0010(7)
C16 0.0319(9) 0.0336(10) 0.0186(9) 0.0038(8) -0.0004(8) -0.0002(8)
C17 0.0300(9) 0.0310(10) 0.0217(9) 0.0045(8) -0.0062(7) 0.0046(8)
C18 0.0237(8) 0.0254(9) 0.0154(8) -0.0024(7) -0.0062(7) -0.0023(7)
C19 0.0241(8) 0.0320(10) 0.0191(9) -0.0002(7) -0.0048(7) 0.0034(7)
C20 0.0337(9) 0.0230(9) 0.0256(10) 0.0026(8) -0.0034(8) -0.0016(7)
C21 0.0437(10) 0.0327(10) 0.0262(10) 0.0079(9) -0.0037(9) -0.0014(9)
C22 0.0444(11) 0.0424(12) 0.0240(10) 0.0059(9) -0.0072(8) 0.0016(9)
C23 0.0457(12) 0.0486(14) 0.0424(13) 0.0080(10) -0.0145(10) -0.0054(10)
C24 0.0349(9) 0.0267(10) 0.0340(11) 0.0006(8) 0.0031(8) 0.0019(8)
C25 0.0352(10) 0.0381(11) 0.0431(12) -0.0026(10) 0.0041(9) -0.0015(9)
C26 0.0343(10) 0.0502(13) 0.0448(13) -0.0021(11) 0.0029(9) 0.0044(9)
C27 0.0487(12) 0.0626(16) 0.0448(14) -0.0055(12) 0.0096(11) -0.0035(12)
C28 0.0340(9) 0.0277(9) 0.0229(9) 0.0047(8) 0.0015(8) -0.0021(7)
C29 0.0337(9) 0.0371(11) 0.0268(10) -0.0026(8) -0.0013(8) -0.0022(8)
C30 0.0469(12) 0.0690(16) 0.0266(11) 0.0071(11) -0.0012(9) -0.0201(11)
C31 0.0634(16) 0.122(3) 0.0273(12) 0.0044(14) -0.0068(12) -0.0395(17)
C32 0.0335(9) 0.0280(10) 0.0257(10) 0.0044(8) 0.0024(8) -0.0038(8)
C33 0.0369(10) 0.0380(11) 0.0254(10) 0.0056(8) 0.0019(8) 0.0031(8)
C34 0.0401(11) 0.0529(14) 0.0426(13) 0.0045(11) 0.0102(10) -0.0015(10)
C35 0.0456(13) 0.086(2) 0.0468(15) 0.0135(13) 0.0161(12) 0.0077(12)

loop_
_atom_type_symbol
_atom_type_description
_atom_type_scat_dispersion_real
_atom_type_scat_dispersion_imag
_atom_type_scat_source
C C 0.0033 0.0016 'International Tables Vol C Tables 4.2.6.8 and 6.1.1.4'
H H 0.0000 0.0000 'International Tables Vol C Tables 4.2.6.8 and 6.1.1.4'
N N 0.0061 0.0033 'International Tables Vol C Tables 4.2.6.8 and 6.1.1.4'
O O 0.0106 0.0060 'International Tables Vol C Tables 4.2.6.8 and 6.1.1.4'
Cl Cl 0.1484 0.1585 'International Tables Vol C Tables 4.2.6.8 and 6.1.1.4'

loop_
_geom_angle_atom_site_label_1
_geom_angle_atom_site_label_2
_geom_angle_atom_site_label_3
_geom_angle
_geom_angle_site_symmetry_1
_geom_angle_site_symmetry_3
O1 N1 O2 122.96(18) . .
O1 N1 C1 118.75(17) . .
O2 N1 C1 118.28(18) . .
C7 N2 C4 127.89(15) . .
C7 N3 C8 123.07(15) . .
C14 N4 C13 125.40(15) . .
C14 N5 C15 125.97(15) . .
C20 N6 C24 110.85(14) . .
C20 N6 C32 111.73(14) . .
C24 N6 C32 106.75(14) . .
C20 N6 C28 105.95(13) . .
C24 N6 C28 110.94(14) . .
C32 N6 C28 110.70(14) . .
C2 C1 C6 121.45(18) . .
C2 C1 N1 119.64(18) . .
C6 C1 N1 118.91(18) . .
C1 C2 C3 119.64(18) . .
C2 C3 C4 119.94(18) . .
N2 C4 C3 124.30(17) . .
N2 C4 C5 116.51(16) . .
C3 C4 C5 119.18(17) . .
C6 C5 C4 120.88(18) . .
C5 C6 C1 118.90(18) . .
O3 C7 N3 124.20(16) . .
O3 C7 N2 124.25(17) . .
N3 C7 N2 111.55(15) . .
C9 C8 C13 119.45(17) . .
C9 C8 N3 121.09(16) . .
C13 C8 N3 119.45(16) . .
C10 C9 C8 120.61(18) . .
C9 C10 C11 119.78(17) . .
C12 C11 C10 120.23(18) . .
C11 C12 C13 120.84(17) . .
C12 C13 N4 122.10(16) . .
C12 C13 C8 118.94(16) . .
N4 C13 C8 118.94(16) . .
O4 C14 N5 124.10(16) . .
O4 C14 N4 123.67(16) . .
N5 C14 N4 112.22(15) . .
C16 C15 N5 122.23(16) . .
C16 C15 C18 120.35(15) . .
N5 C15 C18 117.41(15) . .
C15 C16 C17 120.22(16) . .
C19 C17 C16 121.60(17) 7 .
C19 C18 C15 122.38(15) . .
C19 C18 C18 119.38(19) . 7
C15 C18 C18 118.24(19) . 7
C17 C19 C18 120.20(16) 7 .
N6 C20 C21 115.57(15) . .
C20 C21 C22 110.41(16) . .
C23 C22 C21 114.15(18) . .
N6 C24 C25 116.23(16) . .
C24 C25 C26 110.46(18) . .
C27 C26 C25 113.16(19) . .
C29 C28 N6 116.78(16) . .
C28 C29 C30 108.60(17) . .
C31 C30 C29 112.1(2) . .
C33 C32 N6 115.74(16) . .
C34 C33 C32 110.09(17) . .
C33 C34 C35 112.7(2) . .

loop_
_geom_bond_atom_site_label_1
_geom_bond_atom_site_label_2
_geom_bond_distance
_geom_bond_site_symmetry_2
O1 N1 1.226(2) .
O2 N1 1.228(2) .
O3 C7 1.220(2) .
O4 C14 1.226(2) .
N1 C1 1.461(3) .
N2 C7 1.379(2) .
N2 C4 1.394(2) .
N3 C7 1.376(2) .
N3 C8 1.417(2) .
N4 C14 1.379(2) .
N4 C13 1.411(2) .
N5 C14 1.371(2) .
N5 C15 1.413(2) .
N6 C20 1.513(2) .
N6 C24 1.521(2) .
N6 C32 1.524(2) .
N6 C28 1.526(2) .
C1 C2 1.381(3) .
C1 C6 1.384(3) .
C2 C3 1.387(3) .
C3 C4 1.393(3) .
C4 C5 1.404(3) .
C5 C6 1.376(3) .
C8 C9 1.393(3) .
C8 C13 1.411(2) .
C9 C10 1.387(3) .
C10 C11 1.388(3) .
C11 C12 1.380(3) .
C12 C13 1.394(3) .
C15 C16 1.375(3) .
C15 C18 1.439(2) .
C16 C17 1.404(3) .
C17 C19 1.367(3) 7
C18 C19 1.415(3) .
C18 C18 1.438(3) 7
C19 C17 1.368(3) 7
C20 C21 1.525(3) .
C21 C22 1.528(3) .
C22 C23 1.511(3) .
C24 C25 1.526(3) .
C25 C26 1.531(3) .
C26 C27 1.513(3) .
C28 C29 1.522(3) .
C29 C30 1.525(3) .
C30 C31 1.524(3) .
C32 C33 1.516(3) .
C33 C34 1.516(3) .
C34 C35 1.520(3) .
